data_4033794
loop_
_publ_author_name
'Wang, Li-Jing'
'Chen, Jia-Min'
'Dong, Wei'
'Hou, Cong-Ying'
'Pang, Mingming'
'Jin, Wen-Bo'
'Dong, Fu-Gui'
'Xu, Zhi-Dong'
'Li, Wei'

_publ_section_title
;
 Synthesis of Sulfonylated Lactams by Copper-Mediated Aminosulfonylation
 of 2-Vinylbenzamides with Sodium Sulfinates.
;
_journal_issue 4
_journal_name_full 'The Journal of organic chemistry'
_journal_page_first 2330
_journal_page_last 2338
_journal_paper_doi 10.1021/acs.joc.8b03002
_journal_volume 84
_journal_year 2019
_chemical_formula_sum 'C17 H17 N O4 S'
_chemical_formula_weight 331.37
_space_group_crystal_system monoclinic
_space_group_IT_number 14
_space_group_name_Hall '-P 2ybc'
_space_group_name_H-M_alt 'P 1 21/c 1'
_atom_sites_solution_hydrogens geom
_audit_creation_method SHELXL-2016/6
_cell_angle_alpha 90
_cell_angle_beta 90.839(2)
_cell_angle_gamma 90
_cell_formula_units_Z 4
_cell_length_a 12.0189(10)
_cell_length_b 9.9953(8)
_cell_length_c 13.3769(11)
_cell_measurement_reflns_used 1908
_cell_measurement_temperature 296(2)
_cell_measurement_theta_max 22.79
_cell_measurement_theta_min 2.65
_cell_volume 1606.8(2)
_computing_cell_refinement 'Bruker SAINT'
_computing_data_collection 'Bruker APEX2'
_computing_data_reduction 'Bruker SAINT'
_computing_molecular_graphics 'Bruker SHELXTL'
_computing_publication_material 'Bruker SHELXTL'
_computing_structure_refinement 'SHELXL-2016/6 (Sheldrick, 2016)'
_computing_structure_solution 'SHELXS-97 (Sheldrick, 2008)'
_diffrn_ambient_temperature 296(2)
_diffrn_measured_fraction_theta_full 1.000
_diffrn_measured_fraction_theta_max 0.998
_diffrn_measurement_device_type 'Bruker APEX-II CCD'
_diffrn_measurement_method '\f and \w scans'
_diffrn_radiation_monochromator graphite
_diffrn_radiation_source 'sealed tube'
_diffrn_radiation_type MoK\a
_diffrn_radiation_wavelength 0.71073
_diffrn_reflns_av_R_equivalents 0.0359
_diffrn_reflns_av_unetI/netI 0.0433
_diffrn_reflns_Laue_measured_fraction_full 1.000
_diffrn_reflns_Laue_measured_fraction_max 0.998
_diffrn_reflns_limit_h_max 15
_diffrn_reflns_limit_h_min -15
_diffrn_reflns_limit_k_max 10
_diffrn_reflns_limit_k_min -13
_diffrn_reflns_limit_l_max 16
_diffrn_reflns_limit_l_min -17
_diffrn_reflns_number 11426
_diffrn_reflns_point_group_measured_fraction_full 1.000
_diffrn_reflns_point_group_measured_fraction_max 0.998
_diffrn_reflns_theta_full 25.242
_diffrn_reflns_theta_max 28.247
_diffrn_reflns_theta_min 1.695
_exptl_absorpt_coefficient_mu 0.221
_exptl_crystal_colour colourless
_exptl_crystal_density_diffrn 1.370
_exptl_crystal_description prism
_exptl_crystal_F_000 696
_exptl_crystal_size_max 0.200
_exptl_crystal_size_mid 0.200
_exptl_crystal_size_min 0.026
_refine_diff_density_max 0.181
_refine_diff_density_min -0.292
_refine_diff_density_rms 0.039
_refine_ls_extinction_method none
_refine_ls_goodness_of_fit_ref 1.018
_refine_ls_hydrogen_treatment constr
_refine_ls_matrix_type full
_refine_ls_number_parameters 210
_refine_ls_number_reflns 3957
_refine_ls_number_restraints 0
_refine_ls_restrained_S_all 1.018
_refine_ls_R_factor_all 0.0924
_refine_ls_R_factor_gt 0.0443
_refine_ls_shift/su_max 0.000
_refine_ls_shift/su_mean 0.000
_refine_ls_structure_factor_coef Fsqd
_refine_ls_weighting_details 'w=1/[\s^2^(Fo^2^)+(0.0518P)^2^+0.1320P] where P=(Fo^2^+2Fc^2^)/3'
_refine_ls_weighting_scheme calc
_refine_ls_wR_factor_gt 0.1013
_refine_ls_wR_factor_ref 0.1216
_reflns_Friedel_coverage 0.000
_reflns_number_gt 2323
_reflns_number_total 3957
_reflns_threshold_expression 'I > 2\s(I)'
_cod_data_source_file jo8b03002_si_001.cif
_cod_data_source_block cjm180818_0m
_cod_original_sg_symbol_H-M 'P 21/c'
_cod_database_code 4033794
_shelx_shelxl_version_number 2016/6
_shelx_space_group_comment
;
The symmetry employed for this shelxl refinement is uniquely defined
by the following loop, which should always be used as a source of
symmetry information in preference to the above space-group names.
They are only intended as comments.
;
_shelx_estimated_absorpt_t_min 0.957
_shelx_estimated_absorpt_t_max 0.994

loop_
_space_group_symop_operation_xyz
'x, y, z'
'-x, y+1/2, -z+1/2'
'-x, -y, -z'
'x, -y-1/2, z-1/2'

loop_
_atom_site_label
_atom_site_type_symbol
_atom_site_fract_x
_atom_site_fract_y
_atom_site_fract_z
_atom_site_U_iso_or_equiv
_atom_site_adp_type
_atom_site_occupancy
_atom_site_site_symmetry_order
_atom_site_calc_flag
_atom_site_refinement_flags_posn
_atom_site_refinement_flags_adp
C1 C 0.61225(15) 0.6293(2) 0.08276(14) 0.0452(5) Uani 1 1 d . .
C2 C 0.66774(15) 0.57621(18) 0.17405(13) 0.0420(4) Uani 1 1 d . .
C3 C 0.74045(18) 0.4704(2) 0.18491(16) 0.0583(6) Uani 1 1 d . .
H3 H 0.761437 0.419593 0.130087 0.070 Uiso 1 1 calc R U
C4 C 0.7810(2) 0.4423(2) 0.27918(17) 0.0667(7) Uani 1 1 d . .
H4 H 0.830144 0.371244 0.288292 0.080 Uiso 1 1 calc R U
C5 C 0.7500(2) 0.5177(2) 0.36042(16) 0.0603(6) Uani 1 1 d . .
H5 H 0.779451 0.497342 0.423275 0.072 Uiso 1 1 calc R U
C6 C 0.67619(16) 0.6228(2) 0.35049(14) 0.0489(5) Uani 1 1 d . .
H6 H 0.654055 0.672014 0.405767 0.059 Uiso 1 1 calc R U
C7 C 0.63641(15) 0.65242(18) 0.25596(13) 0.0401(4) Uani 1 1 d . .
C8 C 0.55717(15) 0.76074(19) 0.22252(13) 0.0446(5) Uani 1 1 d . .
H8 H 0.485283 0.745304 0.254185 0.054 Uiso 1 1 calc R U
C9 C 0.59258(16) 0.90522(19) 0.24296(14) 0.0481(5) Uani 1 1 d . .
H9A H 0.590835 0.918960 0.314706 0.058 Uiso 1 1 calc R U
H9B H 0.536277 0.963175 0.213512 0.058 Uiso 1 1 calc R U
C10 C 0.82625(16) 0.8890(2) 0.27883(14) 0.0480(5) Uani 1 1 d . .
C11 C 0.83591(18) 0.9306(2) 0.37736(16) 0.0549(5) Uani 1 1 d . .
H11 H 0.790349 0.998162 0.401448 0.066 Uiso 1 1 calc R U
C12 C 0.91343(19) 0.8710(3) 0.43887(17) 0.0667(6) Uani 1 1 d . .
H12 H 0.919239 0.898824 0.505092 0.080 Uiso 1 1 calc R U
C13 C 0.98300(18) 0.7714(3) 0.40598(19) 0.0683(7) Uani 1 1 d . .
C14 C 0.97326(18) 0.7329(3) 0.3075(2) 0.0707(7) Uani 1 1 d . .
H14 H 1.020317 0.666889 0.283336 0.085 Uiso 1 1 calc R U
C15 C 0.89507(17) 0.7900(2) 0.24333(17) 0.0608(6) Uani 1 1 d . .
H15 H 0.889130 0.761943 0.177189 0.073 Uiso 1 1 calc R U
C16 C 1.0654(2) 0.7042(3) 0.4761(2) 0.1040(10) Uani 1 1 d . .
H16A H 1.026502 0.644846 0.519873 0.156 Uiso 1 1 calc R U
H16B H 1.103822 0.770918 0.514972 0.156 Uiso 1 1 calc R U
H16C H 1.118102 0.654203 0.437933 0.156 Uiso 1 1 calc R U
C17 C 0.38887(19) 0.7595(3) 0.01962(19) 0.0831(8) Uani 1 1 d . .
H17A H 0.402718 0.676733 -0.014354 0.125 Uiso 1 1 calc R U
H17B H 0.351980 0.820571 -0.025277 0.125 Uiso 1 1 calc R U
H17C H 0.342552 0.743228 0.076199 0.125 Uiso 1 1 calc R U
N1 N 0.54603(13) 0.72852(17) 0.11684(11) 0.0508(4) Uani 1 1 d . .
O1 O 0.61992(12) 0.59304(15) -0.00349(10) 0.0606(4) Uani 1 1 d . .
O2 O 0.49241(12) 0.81642(15) 0.05291(10) 0.0614(4) Uani 1 1 d . .
O3 O 0.74172(14) 0.91378(18) 0.10147(10) 0.0760(5) Uani 1 1 d . .
O4 O 0.72425(15) 1.10367(15) 0.21867(13) 0.0834(5) Uani 1 1 d . .
S1 S 0.72414(5) 0.96154(6) 0.20088(4) 0.05532(19) Uani 1 1 d . .

loop_
_atom_site_aniso_label
_atom_site_aniso_U_11
_atom_site_aniso_U_22
_atom_site_aniso_U_33
_atom_site_aniso_U_23
_atom_site_aniso_U_13
_atom_site_aniso_U_12
C1 0.0444(11) 0.0495(12) 0.0417(11) -0.0007(9) 0.0016(9) -0.0037(9)
C2 0.0452(11) 0.0403(10) 0.0407(10) -0.0014(8) 0.0023(8) -0.0003(9)
C3 0.0694(14) 0.0517(13) 0.0539(13) -0.0082(10) 0.0004(11) 0.0138(11)
C4 0.0827(17) 0.0519(14) 0.0650(15) 0.0017(11) -0.0116(13) 0.0239(12)
C5 0.0808(16) 0.0526(13) 0.0473(12) 0.0088(10) -0.0094(11) 0.0087(12)
C6 0.0587(12) 0.0483(12) 0.0399(11) -0.0006(9) 0.0023(9) -0.0015(10)
C7 0.0437(10) 0.0367(10) 0.0400(10) 0.0001(8) 0.0036(8) -0.0015(8)
C8 0.0415(10) 0.0485(12) 0.0438(11) -0.0039(9) 0.0005(8) 0.0014(9)
C9 0.0509(11) 0.0463(12) 0.0469(11) -0.0039(9) -0.0058(9) 0.0114(10)
C10 0.0443(11) 0.0501(12) 0.0499(12) 0.0034(9) 0.0039(9) -0.0085(10)
C11 0.0524(12) 0.0578(14) 0.0545(12) -0.0012(10) -0.0013(10) 0.0018(10)
C12 0.0609(14) 0.0839(18) 0.0550(13) 0.0028(12) -0.0042(11) -0.0036(13)
C13 0.0452(12) 0.0831(18) 0.0766(17) 0.0179(14) 0.0023(12) 0.0005(12)
C14 0.0474(13) 0.0728(17) 0.0922(19) 0.0040(14) 0.0150(13) 0.0112(12)
C15 0.0528(13) 0.0694(15) 0.0606(13) -0.0068(12) 0.0127(11) -0.0018(12)
C16 0.0672(17) 0.133(3) 0.112(2) 0.034(2) -0.0128(16) 0.0211(18)
C17 0.0644(15) 0.089(2) 0.0950(19) -0.0115(15) -0.0378(14) 0.0132(14)
N1 0.0535(10) 0.0549(10) 0.0438(9) -0.0045(8) -0.0135(8) 0.0142(9)
O1 0.0724(10) 0.0710(10) 0.0383(8) -0.0067(7) 0.0025(7) 0.0035(8)
O2 0.0635(9) 0.0597(9) 0.0605(9) 0.0075(7) -0.0163(7) 0.0070(8)
O3 0.0795(11) 0.1067(14) 0.0418(8) 0.0080(8) 0.0046(8) -0.0123(10)
O4 0.1032(13) 0.0429(10) 0.1033(14) 0.0171(8) -0.0232(11) -0.0119(9)
S1 0.0637(4) 0.0519(3) 0.0502(3) 0.0101(2) -0.0047(2) -0.0066(3)

loop_
_atom_type_symbol
_atom_type_description
_atom_type_scat_dispersion_real
_atom_type_scat_dispersion_imag
_atom_type_scat_source
C C 0.0033 0.0016 'International Tables Vol C Tables 4.2.6.8 and 6.1.1.4'
H H 0.0000 0.0000 'International Tables Vol C Tables 4.2.6.8 and 6.1.1.4'
N N 0.0061 0.0033 'International Tables Vol C Tables 4.2.6.8 and 6.1.1.4'
O O 0.0106 0.0060 'International Tables Vol C Tables 4.2.6.8 and 6.1.1.4'
S S 0.1246 0.1234 'International Tables Vol C Tables 4.2.6.8 and 6.1.1.4'

loop_
_geom_angle_atom_site_label_1
_geom_angle_atom_site_label_2
_geom_angle_atom_site_label_3
_geom_angle
O1 C1 N1 126.26(18)
O1 C1 C2 129.57(19)
N1 C1 C2 104.15(15)
C3 C2 C7 121.04(18)
C3 C2 C1 129.72(18)
C7 C2 C1 109.24(16)
C4 C3 C2 118.02(19)
C4 C3 H3 121.0
C2 C3 H3 121.0
C3 C4 C5 121.0(2)
C3 C4 H4 119.5
C5 C4 H4 119.5
C4 C5 C6 121.4(2)
C4 C5 H5 119.3
C6 C5 H5 119.3
C7 C6 C5 117.76(18)
C7 C6 H6 121.1
C5 C6 H6 121.1
C6 C7 C2 120.75(18)
C6 C7 C8 129.55(17)
C2 C7 C8 109.70(16)
N1 C8 C7 100.28(14)
N1 C8 C9 113.86(16)
C7 C8 C9 116.92(15)
N1 C8 H8 108.4
C7 C8 H8 108.4
C9 C8 H8 108.4
C8 C9 S1 119.28(13)
C8 C9 H9A 107.5
S1 C9 H9A 107.5
C8 C9 H9B 107.5
S1 C9 H9B 107.5
H9A C9 H9B 107.0
C15 C10 C11 120.1(2)
C15 C10 S1 120.65(16)
C11 C10 S1 119.27(16)
C12 C11 C10 119.2(2)
C12 C11 H11 120.4
C10 C11 H11 120.4
C11 C12 C13 122.2(2)
C11 C12 H12 118.9
C13 C12 H12 118.9
C14 C13 C12 117.7(2)
C14 C13 C16 121.0(2)
C12 C13 C16 121.2(2)
C13 C14 C15 121.6(2)
C13 C14 H14 119.2
C15 C14 H14 119.2
C10 C15 C14 119.2(2)
C10 C15 H15 120.4
C14 C15 H15 120.4
C13 C16 H16A 109.5
C13 C16 H16B 109.5
H16A C16 H16B 109.5
C13 C16 H16C 109.5
H16A C16 H16C 109.5
H16B C16 H16C 109.5
O2 C17 H17A 109.5
O2 C17 H17B 109.5
H17A C17 H17B 109.5
O2 C17 H17C 109.5
H17A C17 H17C 109.5
H17B C17 H17C 109.5
C1 N1 O2 121.95(15)
C1 N1 C8 116.30(15)
O2 N1 C8 119.82(15)
N1 O2 C17 109.62(16)
O3 S1 O4 118.85(10)
O3 S1 C10 107.61(10)
O4 S1 C10 108.09(10)
O3 S1 C9 109.43(10)
O4 S1 C9 104.99(10)
C10 S1 C9 107.35(9)

loop_
_geom_bond_atom_site_label_1
_geom_bond_atom_site_label_2
_geom_bond_distance
C1 O1 1.214(2)
C1 N1 1.355(2)
C1 C2 1.481(3)
C2 C3 1.378(3)
C2 C7 1.391(2)
C3 C4 1.375(3)
C3 H3 0.9300
C4 C5 1.379(3)
C4 H4 0.9300
C5 C6 1.380(3)
C5 H5 0.9300
C6 C7 1.377(3)
C6 H6 0.9300
C7 C8 1.506(3)
C8 N1 1.454(2)
C8 C9 1.529(3)
C8 H8 0.9800
C9 S1 1.778(2)
C9 H9A 0.9700
C9 H9B 0.9700
C10 C15 1.378(3)
C10 C11 1.385(3)
C10 S1 1.756(2)
C11 C12 1.370(3)
C11 H11 0.9300
C12 C13 1.376(3)
C12 H12 0.9300
C13 C14 1.376(3)
C13 C16 1.511(3)
C14 C15 1.386(3)
C14 H14 0.9300
C15 H15 0.9300
C16 H16A 0.9600
C16 H16B 0.9600
C16 H16C 0.9600
C17 O2 1.433(3)
C17 H17A 0.9600
C17 H17B 0.9600
C17 H17C 0.9600
N1 O2 1.379(2)
O3 S1 1.4315(16)
O4 S1 1.4404(17)
